data_7027630
loop_
_publ_author_name
'Batsanov, Andrei S.'
'Churakov, Andrei V.'
'Howard, Judith A. K.'
'Hughes, Andrew K.'
'Johnson, Andrew L.'
'Kingsley, Andrew J.'
'Neretin, Ivan S.'
'Wade, Ken'

_publ_section_title
;
 Transition metal dicarbollide complexes: synthesis, molecular, crystal
 and electronic structures of [M(C2B9H11)(NMe2)3] (M&#x2005;=&#x2005;Nb or
 Ta) and their insertion reactions with CO2 and CS2&#x200A;&#x2020;
;
_journal_issue 21
_journal_name_full 'Journal of the Chemical Society, Dalton Transactions'
_journal_page_first 3867
_journal_paper_doi 10.1039/a905075b
_journal_year 1999
_chemical_formula_moiety 'C11 H29 B9 N3 Nb S6,C D2 Cl2'
_chemical_formula_sum 'C12 H29 B9 Cl2 D2 N3 Nb S6'
_chemical_formula_weight 672.87
_chemical_name_systematic
; 
 tris(N,N-dimethyldithiocarbamato-S,S')-\h^5^-2,3-
dicarbaundecaborane(11)-
 niobium(V) dichlorodeuteromethylene 
;
_space_group_IT_number 2
_symmetry_cell_setting triclinic
_symmetry_space_group_name_Hall '-P 1'
_symmetry_space_group_name_H-M 'P -1'
_atom_sites_solution_hydrogens difmap
_atom_sites_solution_primary direct
_atom_sites_solution_secondary difmap
_audit_creation_method SHELXL-97
_cell_angle_alpha 98.77(1)
_cell_angle_beta 97.42(1)
_cell_angle_gamma 113.04(1)
_cell_formula_units_Z 2
_cell_length_a 9.879(3)
_cell_length_b 11.637(3)
_cell_length_c 13.957(4)
_cell_measurement_reflns_used 964
_cell_measurement_temperature 120(2)
_cell_measurement_theta_max 28
_cell_measurement_theta_min 12
_cell_volume 1427.5(7)
_computing_cell_refinement 'Bruker SMART'
_computing_data_collection 'Bruker SMART'
_computing_data_reduction 'Bruker SHELXTL'
_computing_molecular_graphics 'Bruker SHELXTL'
_computing_publication_material 'Bruker SHELXTL'
_computing_structure_refinement 'SHELXL-97 (Sheldrick, 1997)'
_computing_structure_solution 'SHELXS-97 (Sheldrick, 1990)'
_diffrn_ambient_temperature 120(2)
_diffrn_measured_fraction_theta_full 0.973
_diffrn_measured_fraction_theta_max 0.973
_diffrn_measurement_device_type 'SMART 1K CCD area detector'
_diffrn_measurement_method '\w scans'
_diffrn_radiation_monochromator graphite
_diffrn_radiation_source 'fine-focus sealed tube'
_diffrn_radiation_type MoK\a
_diffrn_radiation_wavelength 0.71073
_diffrn_reflns_av_R_equivalents 0.0292
_diffrn_reflns_av_sigmaI/netI 0.0288
_diffrn_reflns_limit_h_max 13
_diffrn_reflns_limit_h_min -13
_diffrn_reflns_limit_k_max 15
_diffrn_reflns_limit_k_min -15
_diffrn_reflns_limit_l_max 18
_diffrn_reflns_limit_l_min -18
_diffrn_reflns_number 17790
_diffrn_reflns_theta_full 29.13
_diffrn_reflns_theta_max 29.13
_diffrn_reflns_theta_min 1.95
_diffrn_standards_decay_% 0
_diffrn_standards_number 0
_exptl_absorpt_coefficient_mu 1.058
_exptl_absorpt_correction_T_max 0.9087
_exptl_absorpt_correction_T_min 0.7849
_exptl_absorpt_correction_type integration
_exptl_absorpt_process_details 'XPREP (SHELX-97) software; before correction R(int)=0.040'
_exptl_crystal_colour yellow
_exptl_crystal_density_diffrn 1.566
_exptl_crystal_density_method 'not measured'
_exptl_crystal_description prism
_exptl_crystal_F_000 680
_exptl_crystal_size_max 0.40
_exptl_crystal_size_mid 0.15
_exptl_crystal_size_min 0.13
_refine_diff_density_max 0.310
_refine_diff_density_min -0.429
_refine_diff_density_rms 0.068
_refine_ls_extinction_method none
_refine_ls_goodness_of_fit_ref 1.040
_refine_ls_hydrogen_treatment refall
_refine_ls_matrix_type full
_refine_ls_number_parameters 431
_refine_ls_number_reflns 7477
_refine_ls_number_restraints 0
_refine_ls_restrained_S_all 1.040
_refine_ls_R_factor_all 0.0286
_refine_ls_R_factor_gt 0.0220
_refine_ls_shift/su_max 0.007
_refine_ls_shift/su_mean 0.000
_refine_ls_structure_factor_coef Fsqd
_refine_ls_weighting_details 'calc w=1/[\s^2^(Fo^2^)+(0.0247P)^2^+0.3700P] where P=(Fo^2^+2Fc^2^)/3'
_refine_ls_weighting_scheme calc
_refine_ls_wR_factor_gt 0.0507
_refine_ls_wR_factor_ref 0.0529
_reflns_number_gt 6548
_reflns_number_total 7477
_reflns_threshold_expression >2sigma(I)
_cod_data_source_file 905075bsup1.cif
_cod_data_source_block (6)
_cod_depositor_comments
;
The following automatic conversions were performed:

'_symmetry_cell_setting' value 'Triclinic' changed to 'triclinic'
according to /home/saulius/struct/CIF-dictionaries/cif_core.dic
dictionary named 'cif_core.dic' version 2.4.2 from 2011-04-26.

Automatic conversion script
Id: cif_fix_values 1891 2012-01-12 08:04:46Z andrius 
;
_cod_original_sg_symbol_H-M P-1
_cod_original_formula_sum 'C12 H29 D2 B9 Cl2 N3 Nb S6'
_cod_database_code 7027630

loop_
_symmetry_equiv_pos_as_xyz
'x, y, z'
'-x, -y, -z'

loop_
_atom_site_label
_atom_site_type_symbol
_atom_site_fract_x
_atom_site_fract_y
_atom_site_fract_z
_atom_site_U_iso_or_equiv
_atom_site_adp_type
_atom_site_occupancy
_atom_site_symmetry_multiplicity
_atom_site_calc_flag
_atom_site_refinement_flags
_atom_site_disorder_assembly
_atom_site_disorder_group
Nb1 Nb 0.228508(14) 0.362201(12) 0.248539(9) 0.01124(4) Uani 1 1 d . . .
S2 S 0.25336(4) 0.59706(3) 0.27767(3) 0.01598(7) Uani 1 1 d . . .
S1 S 0.20393(4) 0.44638(3) 0.42398(3) 0.01467(7) Uani 1 1 d . . .
S3 S 0.50330(4) 0.50515(3) 0.35061(3) 0.01597(7) Uani 1 1 d . . .
S4 S 0.42210(4) 0.46570(3) 0.14153(3) 0.01543(7) Uani 1 1 d . . .
S5 S -0.05005(4) 0.34061(3) 0.23505(3) 0.01478(7) Uani 1 1 d . . .
S6 S 0.09461(4) 0.35319(3) 0.07145(3) 0.01434(7) Uani 1 1 d . . .
N3 N -0.19468(14) 0.31814(12) 0.05095(9) 0.0161(2) Uani 1 1 d . . .
N1 N 0.25090(15) 0.69251(12) 0.46614(9) 0.0179(3) Uani 1 1 d . . .
N2 N 0.70627(15) 0.61217(13) 0.24281(10) 0.0204(3) Uani 1 1 d . . .
C3 C 0.21976(17) 0.15852(14) 0.15047(11) 0.0152(3) Uani 1 1 d . . .
H3 H 0.225(2) 0.1830(17) 0.0889(14) 0.018(4) Uiso 1 1 d . . .
C2 C 0.06801(16) 0.12910(14) 0.18869(11) 0.0149(3) Uani 1 1 d . . .
H2 H -0.014(2) 0.1308(17) 0.1441(14) 0.018(4) Uiso 1 1 d . . .
B6 B 0.09827(19) 0.16687(16) 0.31336(13) 0.0153(3) Uani 1 1 d . . .
H6 H 0.016(2) 0.1829(17) 0.3499(13) 0.018(4) Uiso 1 1 d . . .
B5 B 0.29550(19) 0.22330(16) 0.35538(13) 0.0156(3) Uani 1 1 d . . .
H5 H 0.3591(18) 0.2855(15) 0.4262(12) 0.010(4) Uiso 1 1 d . . .
B4 B 0.36843(19) 0.21928(16) 0.24508(13) 0.0155(3) Uani 1 1 d . . .
H4 H 0.477(2) 0.2765(17) 0.2362(14) 0.021(5) Uiso 1 1 d . . .
B7 B 0.1000(2) -0.00176(16) 0.13887(13) 0.0174(3) Uani 1 1 d . . .
H7 H 0.035(2) -0.0579(18) 0.0687(14) 0.024(5) Uiso 1 1 d . . .
B11 B 0.0241(2) 0.00405(16) 0.24674(13) 0.0175(3) Uani 1 1 d . . .
H11 H -0.093(2) -0.0582(18) 0.2401(14) 0.024(5) Uiso 1 1 d . . .
B10 B 0.1722(2) 0.06082(16) 0.35265(13) 0.0170(3) Uani 1 1 d . . .
H10 H 0.148(2) 0.0264(18) 0.4224(14) 0.026(5) Uiso 1 1 d . . .
B9 B 0.3423(2) 0.09367(17) 0.30958(13) 0.0175(3) Uani 1 1 d . . .
H9 H 0.437(2) 0.0829(17) 0.3494(14) 0.019(5) Uiso 1 1 d . . .
B8 B 0.2972(2) 0.05603(17) 0.17809(13) 0.0178(3) Uani 1 1 d . . .
H8 H 0.359(2) 0.0280(18) 0.1291(14) 0.023(5) Uiso 1 1 d . . .
B12 B 0.1743(2) -0.04279(16) 0.24420(13) 0.0180(3) Uani 1 1 d . . .
H12 H 0.159(2) -0.1365(18) 0.2393(14) 0.025(5) Uiso 1 1 d . . .
C13 C 0.23679(16) 0.59388(14) 0.39798(11) 0.0148(3) Uani 1 1 d . . .
C15 C 0.2896(3) 0.81992(17) 0.44546(14) 0.0278(4) Uani 1 1 d . . .
H151 H 0.308(3) 0.824(2) 0.381(2) 0.060(8) Uiso 1 1 d . . .
H152 H 0.372(3) 0.881(3) 0.494(2) 0.064(8) Uiso 1 1 d . . .
H153 H 0.220(3) 0.846(3) 0.457(2) 0.076(10) Uiso 1 1 d . . .
C14 C 0.2334(2) 0.67933(17) 0.56692(12) 0.0227(3) Uani 1 1 d . . .
H141 H 0.144(3) 0.607(3) 0.566(2) 0.071(9) Uiso 1 1 d . . .
H142 H 0.218(3) 0.745(3) 0.600(2) 0.080(10) Uiso 1 1 d . . .
H143 H 0.312(3) 0.662(3) 0.600(2) 0.068(8) Uiso 1 1 d . . .
C16 C 0.56500(17) 0.53856(14) 0.24533(11) 0.0161(3) Uani 1 1 d . . .
C17 C 0.8221(2) 0.6746(2) 0.33433(15) 0.0318(4) Uani 1 1 d . . .
H171 H 0.791(3) 0.650(3) 0.387(2) 0.072(9) Uiso 1 1 d . . .
H172 H 0.861(4) 0.758(3) 0.345(2) 0.090(11) Uiso 1 1 d . . .
H173 H 0.895(4) 0.639(3) 0.331(3) 0.103(12) Uiso 1 1 d . . .
C18 C 0.7533(2) 0.63881(19) 0.15027(14) 0.0279(4) Uani 1 1 d . . .
H181 H 0.680(3) 0.583(2) 0.0943(17) 0.036(6) Uiso 1 1 d . . .
H182 H 0.833(3) 0.616(3) 0.142(2) 0.069(9) Uiso 1 1 d . . .
H183 H 0.780(3) 0.724(3) 0.152(2) 0.080(10) Uiso 1 1 d . . .
C19 C -0.06967(16) 0.33462(13) 0.11072(11) 0.0137(3) Uani 1 1 d . . .
C20 C -0.33073(19) 0.30127(18) 0.08936(14) 0.0230(3) Uani 1 1 d . . .
H201 H -0.389(3) 0.213(2) 0.0859(17) 0.045(7) Uiso 1 1 d . . .
H202 H -0.390(3) 0.336(2) 0.0477(17) 0.041(6) Uiso 1 1 d . . .
H203 H -0.303(2) 0.351(2) 0.1512(17) 0.035(6) Uiso 1 1 d . . .
C21 C -0.2087(2) 0.30327(18) -0.05641(12) 0.0220(3) Uani 1 1 d . . .
H211 H -0.117(3) 0.337(3) -0.0722(19) 0.059(8) Uiso 1 1 d . . .
H212 H -0.255(3) 0.356(3) -0.075(2) 0.067(8) Uiso 1 1 d . . .
H213 H -0.264(3) 0.217(3) -0.089(2) 0.060(8) Uiso 1 1 d . . .
C22 C 0.6552(2) 1.01034(17) 0.21782(13) 0.0242(3) Uani 1 1 d . . .
D222 H 0.753(2) 1.0559(17) 0.2548(13) 0.015(4) Uiso 1 1 d . . .
D221 H 0.600(2) 1.0559(19) 0.2233(15) 0.029(5) Uiso 1 1 d . . .
Cl1A Cl 0.66009(11) 0.97781(14) 0.08968(6) 0.0292(2) Uani 0.930(7) 1 d P A 1
Cl2A Cl 0.57032(15) 0.86823(9) 0.25894(15) 0.0360(3) Uani 0.930(7) 1 d P A 1
Cl1B Cl 0.638(2) 0.946(2) 0.0983(14) 0.055(5) Uiso 0.070(7) 1 d P A 2
Cl2B Cl 0.6073(18) 0.8865(11) 0.2942(14) 0.032(3) Uiso 0.070(7) 1 d P A 2

loop_
_atom_site_aniso_label
_atom_site_aniso_U_11
_atom_site_aniso_U_22
_atom_site_aniso_U_33
_atom_site_aniso_U_23
_atom_site_aniso_U_13
_atom_site_aniso_U_12
Nb1 0.01162(6) 0.01183(6) 0.01030(6) 0.00263(4) 0.00274(4) 0.00475(5)
S2 0.02198(18) 0.01405(16) 0.01248(16) 0.00414(13) 0.00493(14) 0.00730(14)
S1 0.01889(17) 0.01415(16) 0.01167(16) 0.00382(13) 0.00448(13) 0.00690(14)
S3 0.01447(16) 0.01729(17) 0.01316(17) 0.00325(13) 0.00214(13) 0.00385(14)
S4 0.01403(16) 0.01800(17) 0.01297(16) 0.00367(13) 0.00368(13) 0.00505(14)
S5 0.01508(16) 0.01878(17) 0.01271(16) 0.00456(13) 0.00480(13) 0.00844(14)
S6 0.01402(16) 0.01802(17) 0.01208(16) 0.00417(13) 0.00393(13) 0.00718(14)
N3 0.0150(6) 0.0193(6) 0.0152(6) 0.0039(5) 0.0024(5) 0.0085(5)
N1 0.0243(7) 0.0166(6) 0.0142(6) 0.0029(5) 0.0049(5) 0.0099(5)
N2 0.0152(6) 0.0223(7) 0.0180(7) 0.0053(5) 0.0042(5) 0.0014(5)
C3 0.0160(7) 0.0160(7) 0.0150(7) 0.0030(5) 0.0042(5) 0.0080(6)
C2 0.0138(7) 0.0131(7) 0.0166(7) 0.0026(5) 0.0022(5) 0.0051(5)
B6 0.0151(8) 0.0145(7) 0.0171(8) 0.0056(6) 0.0046(6) 0.0059(6)
B5 0.0162(8) 0.0151(7) 0.0159(8) 0.0048(6) 0.0026(6) 0.0067(6)
B4 0.0148(7) 0.0168(8) 0.0163(8) 0.0041(6) 0.0030(6) 0.0081(6)
B7 0.0194(8) 0.0138(7) 0.0190(8) 0.0020(6) 0.0016(7) 0.0083(7)
B11 0.0179(8) 0.0134(7) 0.0214(9) 0.0048(6) 0.0042(7) 0.0062(6)
B10 0.0193(8) 0.0162(8) 0.0181(8) 0.0059(6) 0.0037(6) 0.0095(7)
B9 0.0175(8) 0.0185(8) 0.0187(8) 0.0048(6) 0.0032(6) 0.0099(7)
B8 0.0190(8) 0.0186(8) 0.0192(8) 0.0047(7) 0.0042(7) 0.0114(7)
B12 0.0206(8) 0.0151(8) 0.0200(8) 0.0042(6) 0.0039(7) 0.0092(7)
C13 0.0152(7) 0.0165(7) 0.0132(7) 0.0033(5) 0.0021(5) 0.0073(6)
C15 0.0463(11) 0.0173(8) 0.0216(9) 0.0039(7) 0.0049(8) 0.0160(8)
C14 0.0316(9) 0.0226(8) 0.0139(7) 0.0027(6) 0.0074(7) 0.0112(7)
C16 0.0149(7) 0.0154(7) 0.0175(7) 0.0036(6) 0.0042(6) 0.0055(6)
C17 0.0189(8) 0.0350(11) 0.0257(10) 0.0094(8) -0.0012(7) -0.0043(8)
C18 0.0237(9) 0.0279(9) 0.0230(9) 0.0076(7) 0.0098(7) -0.0008(7)
C19 0.0156(7) 0.0120(6) 0.0135(7) 0.0022(5) 0.0036(5) 0.0057(5)
C20 0.0162(7) 0.0280(9) 0.0263(9) 0.0043(7) 0.0053(6) 0.0112(7)
C21 0.0231(8) 0.0267(9) 0.0156(7) 0.0040(6) 0.0001(6) 0.0114(7)
C22 0.0194(8) 0.0234(8) 0.0285(9) 0.0043(7) 0.0057(7) 0.0081(7)
Cl1A 0.0263(3) 0.0328(5) 0.0243(3) 0.0013(3) 0.0021(2) 0.0111(3)
Cl2A 0.0311(4) 0.0307(3) 0.0451(7) 0.0150(3) 0.0133(5) 0.0077(3)

loop_
_atom_type_symbol
_atom_type_description
_atom_type_scat_dispersion_real
_atom_type_scat_dispersion_imag
_atom_type_scat_source
C C 0.0033 0.0016 'International Tables Vol C Tables 4.2.6.8 and 6.1.1.4'
H H 0.0000 0.0000 'International Tables Vol C Tables 4.2.6.8 and 6.1.1.4'
B B 0.0013 0.0007 'International Tables Vol C Tables 4.2.6.8 and 6.1.1.4'
N N 0.0061 0.0033 'International Tables Vol C Tables 4.2.6.8 and 6.1.1.4'
S S 0.1246 0.1234 'International Tables Vol C Tables 4.2.6.8 and 6.1.1.4'
Cl Cl 0.1484 0.1585 'International Tables Vol C Tables 4.2.6.8 and 6.1.1.4'
Nb Nb -2.0727 0.6215 'International Tables Vol C Tables 4.2.6.8 and 6.1.1.4'

loop_
_exptl_crystal_face_index_h
_exptl_crystal_face_index_k
_exptl_crystal_face_index_l
_exptl_crystal_face_perp_dist
0.00 -1.00 0.00 0.0750
0.00 1.00 0.00 0.0750
0.00 0.00 1.00 0.0650
0.00 0.00 -1.00 0.0650
-1.00 1.00 -1.00 0.1400
1.00 0.00 0.00 0.1700
-1.00 0.00 1.00 0.2200

loop_
_geom_angle_atom_site_label_1
_geom_angle_atom_site_label_2
_geom_angle_atom_site_label_3
_geom_angle
C2 Nb1 B6 39.47(5)
C2 Nb1 C3 36.95(5)
B6 Nb1 C3 65.37(6)
C2 Nb1 B4 64.68(6)
B6 Nb1 B4 67.94(6)
C3 Nb1 B4 38.65(5)
C2 Nb1 B5 66.17(5)
B6 Nb1 B5 40.98(6)
C3 Nb1 B5 65.98(6)
B4 Nb1 B5 40.85(6)
C2 Nb1 S1 111.62(4)
B6 Nb1 S1 74.47(4)
C3 Nb1 S1 137.52(4)
B4 Nb1 S1 113.22(4)
B5 Nb1 S1 74.93(4)
C2 Nb1 S2 149.09(4)
B6 Nb1 S2 136.77(4)
C3 Nb1 S2 155.57(4)
B4 Nb1 S2 145.86(4)
B5 Nb1 S2 135.84(4)
S1 Nb1 S2 66.910(16)
C2 Nb1 S4 115.94(4)
B6 Nb1 S4 145.55(4)
C3 Nb1 S4 82.37(4)
B4 Nb1 S4 79.47(4)
B5 Nb1 S4 115.55(4)
S1 Nb1 S4 131.326(19)
S2 Nb1 S4 77.393(18)
C2 Nb1 S6 78.52(4)
B6 Nb1 S6 113.60(4)
C3 Nb1 S6 78.25(4)
B4 Nb1 S6 112.39(4)
B5 Nb1 S6 142.42(4)
S1 Nb1 S6 132.98(2)
S2 Nb1 S6 81.628(17)
S4 Nb1 S6 68.32(2)
C2 Nb1 S3 136.12(4)
B6 Nb1 S3 112.76(4)
C3 Nb1 S3 109.40(4)
B4 Nb1 S3 73.31(4)
B5 Nb1 S3 74.12(4)
S1 Nb1 S3 73.44(2)
S2 Nb1 S3 74.40(2)
S4 Nb1 S3 65.64(2)
S6 Nb1 S3 131.498(16)
C2 Nb1 S5 75.18(4)
B6 Nb1 S5 75.78(4)
C3 Nb1 S5 108.24(4)
B4 Nb1 S5 138.90(4)
B5 Nb1 S5 114.52(4)
S1 Nb1 S5 73.084(17)
S2 Nb1 S5 75.092(16)
S4 Nb1 S5 128.604(18)
S6 Nb1 S5 65.361(17)
S3 Nb1 S5 141.336(18)
C13 S2 Nb1 89.72(5)
C13 S1 Nb1 90.67(5)
C16 S3 Nb1 91.14(6)
C16 S4 Nb1 91.26(6)
C19 S5 Nb1 91.19(5)
C19 S6 Nb1 91.77(5)
C19 N3 C21 122.42(13)
C19 N3 C20 120.53(13)
C21 N3 C20 116.78(13)
C13 N1 C14 120.98(13)
C13 N1 C15 121.84(14)
C14 N1 C15 117.15(13)
C16 N2 C18 122.27(14)
C16 N2 C17 121.00(14)
C18 N2 C17 116.70(14)
C2 C3 B4 111.27(12)
C2 C3 B8 111.42(12)
B4 C3 B8 63.98(10)
C2 C3 B7 62.69(10)
B4 C3 B7 115.27(12)
B8 C3 B7 61.63(10)
C2 C3 Nb1 70.51(7)
B4 C3 Nb1 71.65(8)
B8 C3 Nb1 132.92(10)
B7 C3 Nb1 131.91(10)
C2 C3 H3 117.5(11)
B4 C3 H3 122.4(11)
B8 C3 H3 119.0(11)
B7 C3 H3 113.2(11)
Nb1 C3 H3 97.3(11)
C3 C2 B6 111.97(12)
C3 C2 B11 112.06(12)
B6 C2 B11 63.53(10)
C3 C2 B7 63.12(10)
B6 C2 B7 115.40(12)
B11 C2 B7 61.86(10)
C3 C2 Nb1 72.54(7)
B6 C2 Nb1 70.96(8)
B11 C2 Nb1 132.44(10)
B7 C2 Nb1 134.29(10)
C3 C2 H2 116.6(11)
B6 C2 H2 125.0(11)
B11 C2 H2 116.2(11)
B7 C2 H2 108.5(11)
Nb1 C2 H2 100.4(11)
C2 B6 B5 105.61(12)
C2 B6 B10 104.57(12)
B5 B6 B10 60.65(10)
C2 B6 B11 58.87(9)
B5 B6 B11 108.98(12)
B10 B6 B11 59.70(10)
C2 B6 Nb1 69.57(8)
B5 B6 Nb1 71.37(8)
B10 B6 Nb1 128.18(10)
B11 B6 Nb1 126.66(10)
C2 B6 H6 120.8(10)
B5 B6 H6 130.0(10)
B10 B6 H6 118.1(10)
B11 B6 H6 110.1(10)
Nb1 B6 H6 107.0(9)
B6 B5 B4 104.84(12)
B6 B5 B10 59.74(9)
B4 B5 B10 106.37(12)
B6 B5 B9 106.21(12)
B4 B5 B9 59.75(10)
B10 B5 B9 59.32(10)
B6 B5 Nb1 67.65(8)
B4 B5 Nb1 68.87(8)
B10 B5 Nb1 123.90(10)
B9 B5 Nb1 124.70(10)
B6 B5 H5 125.2(9)
B4 B5 H5 124.4(9)
B10 B5 H5 118.2(9)
B9 B5 H5 117.8(9)
Nb1 B5 H5 106.9(9)
C3 B4 B9 104.71(12)
C3 B4 B5 106.25(12)
B9 B4 B5 60.46(10)
C3 B4 B8 59.07(9)
B9 B4 B8 59.47(10)
B5 B4 B8 108.93(12)
C3 B4 Nb1 69.70(8)
B9 B4 Nb1 126.66(10)
B5 B4 Nb1 70.29(8)
B8 B4 Nb1 126.47(10)
C3 B4 H4 121.6(10)
B9 B4 H4 119.6(10)
B5 B4 H4 127.5(10)
B8 B4 H4 113.2(10)
Nb1 B4 H4 105.7(10)
C2 B7 C3 54.19(9)
C2 B7 B8 102.02(11)
C3 B7 B8 58.37(9)
C2 B7 B11 58.31(9)
C3 B7 B11 102.08(11)
B8 B7 B11 107.29(13)
C2 B7 B12 103.73(12)
C3 B7 B12 103.98(12)
B8 B7 B12 60.35(10)
B11 B7 B12 60.05(10)
C2 B7 H7 118.0(10)
C3 B7 H7 119.6(10)
B8 B7 H7 126.5(11)
B11 B7 H7 123.2(10)
B12 B7 H7 131.6(10)
C2 B11 B7 59.83(9)
C2 B11 B12 104.84(12)
B7 B11 B12 60.00(10)
C2 B11 B10 103.80(12)
B7 B11 B10 108.94(13)
B12 B11 B10 60.74(10)
C2 B11 B6 57.61(9)
B7 B11 B6 108.78(12)
B12 B11 B6 108.59(12)
B10 B11 B6 59.95(10)
C2 B11 H11 118.5(10)
B7 B11 H11 117.4(10)
B12 B11 H11 126.8(10)
B10 B11 H11 128.2(10)
B6 B11 H11 119.8(10)
B11 B10 B9 107.27(13)
B11 B10 B6 60.35(10)
B9 B10 B6 106.92(12)
B11 B10 B12 59.55(10)
B9 B10 B12 60.27(10)
B6 B10 B12 107.97(12)
B11 B10 B5 108.68(12)
B9 B10 B5 60.35(10)
B6 B10 B5 59.61(10)
B12 B10 B5 109.44(12)
B11 B10 H10 119.0(10)
B9 B10 H10 125.5(10)
B6 B10 H10 119.8(10)
B12 B10 H10 121.9(10)
B5 B10 H10 122.0(10)
B8 B9 B10 107.97(12)
B8 B9 B4 60.59(10)
B10 B9 B4 107.18(12)
B8 B9 B12 59.87(10)
B10 B9 B12 60.31(10)
B4 B9 B12 108.15(12)
B8 B9 B5 109.28(12)
B10 B9 B5 60.33(10)
B4 B9 B5 59.78(10)
B12 B9 B5 109.45(12)
B8 B9 H9 120.7(10)
B10 B9 H9 122.8(10)
B4 B9 H9 121.5(10)
B12 B9 H9 121.4(10)
B5 B9 H9 120.9(10)
C3 B8 B7 60.00(9)
C3 B8 B9 103.44(12)
B7 B8 B9 108.51(13)
C3 B8 B12 104.82(12)
B7 B8 B12 59.85(10)
B9 B8 B12 60.56(10)
C3 B8 B4 56.95(9)
B7 B8 B4 108.10(12)
B9 B8 B4 59.94(10)
B12 B8 B4 108.19(12)
C3 B8 H8 119.6(10)
B7 B8 H8 118.6(10)
B9 B8 H8 127.2(10)
B12 B8 H8 126.5(10)
B4 B8 H8 120.1(10)
B7 B12 B11 59.96(10)
B7 B12 B8 59.80(10)
B11 B12 B8 106.79(12)
B7 B12 B9 107.67(12)
B11 B12 B9 106.72(12)
B8 B12 B9 59.56(10)
B7 B12 B10 108.07(12)
B11 B12 B10 59.70(10)
B8 B12 B10 107.02(12)
B9 B12 B10 59.42(10)
B7 B12 H12 118.5(11)
B11 B12 H12 122.4(11)
B8 B12 H12 120.6(11)
B9 B12 H12 124.2(11)
B10 B12 H12 125.0(11)
N1 C13 S2 125.31(12)
N1 C13 S1 122.13(12)
S2 C13 S1 112.54(8)
N1 C15 H151 113.0(16)
N1 C15 H152 109.8(17)
H151 C15 H152 111(2)
N1 C15 H153 110(2)
H151 C15 H153 112(2)
H152 C15 H153 100(2)
N1 C14 H141 111.0(17)
N1 C14 H142 111.7(19)
H141 C14 H142 102(2)
N1 C14 H143 110.8(17)
H141 C14 H143 105(2)
H142 C14 H143 116(2)
N2 C16 S3 124.41(12)
N2 C16 S4 123.64(12)
S3 C16 S4 111.95(9)
N2 C17 H171 114(2)
N2 C17 H172 113(2)
H171 C17 H172 109(3)
N2 C17 H173 107(2)
H171 C17 H173 99(3)
H172 C17 H173 114(3)
N2 C18 H181 111.9(13)
N2 C18 H182 110.0(18)
H181 C18 H182 100(2)
N2 C18 H183 108.8(19)
H181 C18 H183 114(2)
H182 C18 H183 112(2)
N3 C19 S5 124.86(11)
N3 C19 S6 123.56(11)
S5 C19 S6 111.58(8)
N3 C20 H201 110.4(14)
N3 C20 H202 107.8(13)
H201 C20 H202 110.1(19)
N3 C20 H203 108.1(14)
H201 C20 H203 113.6(19)
H202 C20 H203 106.6(19)
N3 C21 H211 111.0(17)
N3 C21 H212 106.7(17)
H211 C21 H212 104(2)
N3 C21 H213 110.4(16)
H211 C21 H213 112(2)
H212 C21 H213 113(2)
Cl2A C22 Cl1A 111.50(10)
Cl1B C22 Cl2B 112.0(6)
Cl2A C22 D222 108.6(11)
Cl1A C22 D222 109.2(11)
Cl2A C22 D221 109.6(13)
Cl1A C22 D221 105.6(13)
D222 C22 D221 112.3(17)

loop_
_geom_bond_atom_site_label_1
_geom_bond_atom_site_label_2
_geom_bond_distance
Nb1 C2 2.4841(16)
Nb1 B6 2.5058(17)
Nb1 C3 2.5137(16)
Nb1 B4 2.5438(17)
Nb1 B5 2.5674(17)
Nb1 S1 2.5734(8)
Nb1 S2 2.6087(8)
Nb1 S4 2.6119(7)
Nb1 S6 2.6149(8)
Nb1 S3 2.6287(8)
Nb1 S5 2.6423(9)
S2 C13 1.7126(16)
S1 C13 1.7227(15)
S3 C16 1.7035(16)
S4 C16 1.7237(16)
S5 C19 1.7087(16)
S6 C19 1.7240(16)
N3 C19 1.3257(19)
N3 C21 1.464(2)
N3 C20 1.464(2)
N1 C13 1.3226(19)
N1 C14 1.463(2)
N1 C15 1.464(2)
N2 C16 1.330(2)
N2 C18 1.465(2)
N2 C17 1.469(2)
C3 C2 1.584(2)
C3 B4 1.674(2)
C3 B8 1.713(2)
C3 B7 1.742(2)
C3 H3 0.946(18)
C2 B6 1.685(2)
C2 B11 1.708(2)
C2 B7 1.736(2)
C2 H2 0.968(19)
B6 B5 1.777(2)
B6 B10 1.779(2)
B6 B11 1.786(2)
B6 H6 1.071(18)
B5 B4 1.784(2)
B5 B10 1.795(2)
B5 B9 1.796(2)
B5 H5 1.078(16)
B4 B9 1.783(2)
B4 B8 1.795(2)
B4 H4 1.055(18)
B7 B8 1.770(3)
B7 B11 1.770(3)
B7 B12 1.771(3)
B7 H7 1.054(19)
B11 B12 1.772(3)
B11 B10 1.775(3)
B11 H11 1.083(19)
B10 B9 1.777(3)
B10 B12 1.793(3)
B10 H10 1.127(19)
B9 B8 1.775(3)
B9 B12 1.793(3)
B9 H9 1.090(18)
B8 B12 1.780(3)
B8 H8 1.066(19)
B12 H12 1.032(19)
C15 H151 0.94(3)
C15 H152 0.94(3)
C15 H153 0.88(3)
C14 H141 0.95(3)
C14 H142 0.91(3)
C14 H143 0.95(3)
C17 H171 0.88(3)
C17 H172 0.87(4)
C17 H173 0.96(4)
C18 H181 0.94(2)
C18 H182 0.94(3)
C18 H183 0.92(3)
C20 H201 0.95(2)
C20 H202 1.01(2)
C20 H203 0.90(2)
C21 H211 0.91(3)
C21 H212 0.95(3)
C21 H213 0.93(3)
C22 Cl1B 1.679(18)
C22 Cl2A 1.7593(19)
C22 Cl1A 1.782(2)
C22 Cl2B 1.872(11)
C22 D222 0.935(18)
C22 D221 0.90(2)
